data_4513971
loop_
_publ_author_name
'Zhu, Chengfeng'
'Xia, Qingchun'
'Chen, Xu'
'Liu, Yan'
'Du, Xia'
'Cui, Yong'

_publ_section_title
;
 Chiral Metal--Organic Framework as a Platform for Cooperative Catalysis
 in Asymmetric Cyanosilylation of Aldehydes
;
_journal_issue 11
_journal_name_full 'ACS Catalysis'
_journal_page_first 7590
_journal_paper_doi 10.1021/acscatal.6b02359
_journal_volume 6
_journal_year 2016
_chemical_formula_sum 'C84 H84 Cd2 Cu N4 O16 V'
_chemical_formula_weight 1744.83
_chemical_name_systematic
; 
 ? 
;
_space_group_IT_number 17
_symmetry_cell_setting orthorhombic
_symmetry_space_group_name_Hall 'P 2c 2'
_symmetry_space_group_name_H-M 'P 2 2 21'
_atom_sites_solution_hydrogens geom
_atom_sites_solution_primary direct
_atom_sites_solution_secondary difmap
_audit_creation_method SHELXL-97
_cell_angle_alpha 90.00
_cell_angle_beta 90.00
_cell_angle_gamma 90.00
_cell_formula_units_Z 4
_cell_length_a 33.9506(14)
_cell_length_b 35.3214(12)
_cell_length_c 13.4377(5)
_cell_measurement_reflns_used 18975
_cell_measurement_temperature 123(2)
_cell_measurement_theta_max 55
_cell_measurement_theta_min 1.25
_cell_volume 16114.3(10)
_computing_cell_refinement 'SAINT (Bruker, 1999)'
_computing_data_collection 'SMART (Bruker, 1997)'
_computing_data_reduction SAINT
_computing_molecular_graphics 'SHELXTL-PLUS (Sheldrick, 1990)'
_computing_publication_material SHELXL-97
_computing_structure_refinement 'SHELXL-97 (Sheldrick, 1997)'
_computing_structure_solution 'SHELXS-97 (Sheldrick, 1990)'
_diffrn_ambient_temperature 123(2)
_diffrn_measured_fraction_theta_full 0.971
_diffrn_measured_fraction_theta_max 0.971
_diffrn_radiation_monochromator graphite
_diffrn_radiation_source 'fine-focus sealed tube'
_diffrn_radiation_type CuK\a
_diffrn_radiation_wavelength 1.54178
_diffrn_reflns_av_R_equivalents 0.0975
_diffrn_reflns_av_sigmaI/netI 0.1092
_diffrn_reflns_limit_h_max 33
_diffrn_reflns_limit_h_min -36
_diffrn_reflns_limit_k_max 37
_diffrn_reflns_limit_k_min -37
_diffrn_reflns_limit_l_max 14
_diffrn_reflns_limit_l_min -13
_diffrn_reflns_number 55740
_diffrn_reflns_theta_full 55.00
_diffrn_reflns_theta_max 55.00
_diffrn_reflns_theta_min 1.25
_exptl_absorpt_coefficient_mu 2.982
_exptl_absorpt_correction_T_max 0.788
_exptl_absorpt_correction_T_min 0.779
_exptl_absorpt_correction_type multi-scan
_exptl_absorpt_process_details 'SADABS (Sheldrick, 1996)'
_exptl_crystal_colour Green
_exptl_crystal_density_diffrn 0.719
_exptl_crystal_density_method 'not measured'
_exptl_crystal_description Block
_exptl_crystal_F_000 3568
_exptl_crystal_size_max 0.10
_exptl_crystal_size_mid 0.10
_exptl_crystal_size_min 0.08
_refine_diff_density_max 1.489
_refine_diff_density_min -1.205
_refine_diff_density_rms 0.104
_refine_ls_abs_structure_details 'Flack H D (1983), Acta Cryst. A39, 876-881'
_refine_ls_abs_structure_Flack 0.357(14)
_refine_ls_extinction_method none
_refine_ls_goodness_of_fit_ref 1.076
_refine_ls_hydrogen_treatment constr
_refine_ls_matrix_type full
_refine_ls_number_parameters 607
_refine_ls_number_reflns 18975
_refine_ls_number_restraints 267
_refine_ls_restrained_S_all 1.104
_refine_ls_R_factor_all 0.1264
_refine_ls_R_factor_gt 0.0978
_refine_ls_shift/su_max 0.001
_refine_ls_shift/su_mean 0.000
_refine_ls_structure_factor_coef Fsqd
_refine_ls_weighting_details 'calc w=1/[\s^2^(Fo^2^)+(0.1550P)^2^+0.0000P] where P=(Fo^2^+2Fc^2^)/3'
_refine_ls_weighting_scheme calc
_refine_ls_wR_factor_gt 0.2471
_refine_ls_wR_factor_ref 0.2666
_reflns_number_gt 12834
_reflns_number_total 18975
_reflns_threshold_expression >2sigma(I)
_cod_data_source_file cs6b02359_si_002.cif
_cod_data_source_block 2_Cd2(VOLCuL)
_cod_depositor_comments
;
The following automatic conversions were performed:

'_exptl_absorpt_correction_type' value 'Multi-scan' changed to
'multi-scan' according to
/usr/data/users/saulius/crontab/automatic-downloads/rss-feeds/ACS/lib/dictionaries/cif_core.dic
dictionary named 'cif_core.dic' version 2.4.2 from 2011-04-26.

Automatic conversion script
Id: cif_fix_values 4268 2015-11-12 08:31:59Z antanas 

 Adding full bibliography for 4513970--4513971.cif.
;
_cod_original_sg_symbol_H-M P222(1)
_cod_database_code 4513971

loop_
_symmetry_equiv_pos_as_xyz
'x, y, z'
'-x, -y, z+1/2'
'x, -y, -z'
'-x, y, -z+1/2'

loop_
_atom_site_label
_atom_site_type_symbol
_atom_site_fract_x
_atom_site_fract_y
_atom_site_fract_z
_atom_site_U_iso_or_equiv
_atom_site_adp_type
_atom_site_occupancy
_atom_site_symmetry_multiplicity
_atom_site_calc_flag
_atom_site_refinement_flags
Cd1 Cd 0.966980(18) 1.0000 0.0000 0.07741(18) Uani 1 2 d S
Cd2 Cd 1.0000 0.962697(19) 0.2500 0.0887(2) Uani 1 2 d S
Cd3 Cd 1.467167(11) 0.5000 -1.0000 0.033 Uani 1 2 d S
Cd4 Cd 1.5000 0.537058(10) -0.7500 0.034 Uani 1 2 d S
V1 V 0.73696(3) 0.73190(3) 0.49561(9) 0.097 Uani 1 1 d D
Cu1 Cu 1.22744(3) 0.76410(3) -0.52625(7) 0.098 Uani 1 1 d .
O1 O 1.00780(15) 0.95536(13) -0.0439(3) 0.1159(18) Uani 1 1 d .
O2 O 1.02667(14) 0.99627(17) -0.1553(4) 0.1338(18) Uani 1 1 d U
O3 O 1.41755(6) 0.54853(6) -0.98939(14) 0.0258(5) Uani 1 1 d U
O4 O 1.44593(6) 0.52622(5) -0.85080(13) 0.0119(3) Uani 1 1 d U
O5 O 1.20395(13) 0.76354(13) -0.3913(3) 0.1148(14) Uani 1 1 d U
O6 O 1.24058(10) 0.71189(10) -0.5067(2) 0.0738(11) Uani 1 1 d .
O7 O 0.91495(14) 0.95478(14) 0.0205(3) 0.109 Uani 1 1 d .
O9 O 0.74830(13) 0.78314(12) 0.5031(3) 0.102 Uani 1 1 d D
O8 O 0.94637(15) 0.97092(16) 0.1472(4) 0.128(2) Uani 1 1 d .
O10 O 0.70436(16) 0.73152(9) 0.6028(3) 0.1161(18) Uani 1 1 d .
O11 O 0.50824(7) 0.54841(6) 0.96509(18) 0.0369(6) Uani 1 1 d U
O12 O 0.52815(9) 0.50579(8) 0.8532(2) 0.0588(9) Uani 1 1 d U
O13 O 1.17998(15) 0.76365(13) -0.6111(3) 0.1096(18) Uani 1 1 d .
O14 O 0.70621(10) 0.73977(10) 0.4382(2) 0.0777(8) Uani 1 1 d DU
O15 O 1.48370(9) 0.58330(7) -0.6395(2) 0.0503(7) Uani 1 1 d U
O16 O 1.01657(17) 0.91546(16) 0.1448(4) 0.141(2) Uani 1 1 d .
N1 N 1.27262(16) 0.77054(14) -0.6322(4) 0.1290(19) Uani 1 1 d .
N2 N 1.23378(14) 0.81979(15) -0.5205(3) 0.1061(17) Uani 1 1 d .
N3 N 0.77117(15) 0.72677(11) 0.3938(3) 0.0881(14) Uani 1 1 d DU
N4 N 0.73283(14) 0.67803(12) 0.4832(3) 0.0971(16) Uani 1 1 d D
C1 C 1.0302(2) 0.9633(2) -0.1157(6) 0.121 Uani 1 1 d .
C8 C 1.1370(2) 0.8530(2) -0.2661(5) 0.133 Uani 1 1 d .
C9 C 1.1368(2) 0.8111(2) -0.2312(5) 0.133 Uani 1 1 d .
H9A H 1.1190 0.8040 -0.1819 0.160 Uiso 1 1 calc R
C10 C 1.1603(2) 0.78500(17) -0.2672(5) 0.133 Uani 1 1 d D
C11 C 1.1800(2) 0.7939(2) -0.3551(5) 0.133 Uani 1 1 d .
C12 C 1.1841(2) 0.8329(2) -0.3904(5) 0.133 Uani 1 1 d .
C13 C 1.1614(2) 0.8586(2) -0.3420(5) 0.133 Uani 1 1 d .
H13B H 1.1632 0.8833 -0.3651 0.160 Uiso 1 1 calc R
C14 C 1.15517(17) 0.74631(17) -0.2209(4) 0.175 Uani 1 1 d D
C15 C 1.1286(2) 0.7448(2) -0.1323(5) 0.175 Uani 1 1 d D
H15B H 1.1028 0.7536 -0.1507 0.263 Uiso 1 1 calc R
H15C H 1.1390 0.7607 -0.0807 0.263 Uiso 1 1 calc R
H15D H 1.1269 0.7193 -0.1086 0.263 Uiso 1 1 calc R
C16 C 1.1436(2) 0.7188(2) -0.3018(5) 0.175 Uani 1 1 d D
H16B H 1.1185 0.7261 -0.3289 0.263 Uiso 1 1 calc R
H16C H 1.1418 0.6938 -0.2744 0.263 Uiso 1 1 calc R
H16D H 1.1631 0.7192 -0.3535 0.263 Uiso 1 1 calc R
C17 C 1.19422(19) 0.7315(2) -0.1843(6) 0.175 Uani 1 1 d D
H17A H 1.1905 0.7071 -0.1543 0.263 Uiso 1 1 calc R
H17B H 1.2049 0.7486 -0.1359 0.263 Uiso 1 1 calc R
H17C H 1.2121 0.7293 -0.2392 0.263 Uiso 1 1 calc R
C18 C 1.2115(2) 0.8413(2) -0.4523(5) 0.152 Uani 1 1 d .
H18A H 1.2180 0.8669 -0.4523 0.182 Uiso 1 1 calc R
C19 C 1.2630(2) 0.83940(11) -0.5952(5) 0.192 Uani 1 1 d D
H19A H 1.2853 0.8394 -0.5489 0.230 Uiso 1 1 calc R
C20 C 1.26257(15) 0.88113(12) -0.6081(4) 0.123 Uani 1 1 d D
H20A H 1.2375 0.8892 -0.6356 0.148 Uiso 1 1 calc R
H20B H 1.2663 0.8936 -0.5444 0.148 Uiso 1 1 calc R
C21 C 1.29514(16) 0.89112(16) -0.6769(4) 0.229 Uani 1 1 d D
H21A H 1.2854 0.9111 -0.7198 0.275 Uiso 1 1 calc R
H21B H 1.3159 0.9021 -0.6367 0.275 Uiso 1 1 calc R
C22 C 1.3139(3) 0.86273(11) -0.7420(5) 0.188 Uani 1 1 d D
H22A H 1.3418 0.8683 -0.7422 0.225 Uiso 1 1 calc R
H22B H 1.3044 0.8676 -0.8089 0.225 Uiso 1 1 calc R
C23 C 1.31002(15) 0.82101(12) -0.7252(4) 0.114 Uani 1 1 d D
H23A H 1.3056 0.8090 -0.7891 0.136 Uiso 1 1 calc R
H23B H 1.3349 0.8117 -0.6997 0.136 Uiso 1 1 calc R
C24 C 1.27839(16) 0.80872(16) -0.6564(4) 0.140 Uani 1 1 d DU
H24A H 1.2573 0.8098 -0.7061 0.168 Uiso 1 1 calc R
C25 C 1.2955(2) 0.74410(18) -0.6501(5) 0.101 Uani 1 1 d U
H25A H 1.3185 0.7507 -0.6835 0.121 Uiso 1 1 calc R
C32 C 1.25022(14) 0.63828(14) -0.4369(4) 0.099 Uani 1 1 d D
C33 C 1.2555(2) 0.6614(2) -0.3408(4) 0.125 Uani 1 1 d D
H33A H 1.2491 0.6874 -0.3535 0.188 Uiso 1 1 calc R
H33B H 1.2823 0.6595 -0.3187 0.188 Uiso 1 1 calc R
H33C H 1.2382 0.6516 -0.2903 0.188 Uiso 1 1 calc R
C34 C 1.20658(17) 0.6357(2) -0.4606(5) 0.125 Uani 1 1 d D
H34A H 1.1967 0.6605 -0.4758 0.188 Uiso 1 1 calc R
H34B H 1.1928 0.6257 -0.4042 0.188 Uiso 1 1 calc R
H34C H 1.2027 0.6194 -0.5169 0.188 Uiso 1 1 calc R
C35 C 1.2607(2) 0.59587(17) -0.4149(5) 0.125 Uani 1 1 d D
H35A H 1.2454 0.5870 -0.3596 0.188 Uiso 1 1 calc R
H35B H 1.2882 0.5938 -0.3993 0.188 Uiso 1 1 calc R
H35C H 1.2549 0.5808 -0.4725 0.188 Uiso 1 1 calc R
C42 C 1.42032(13) 0.54600(13) -0.8957(3) 0.050 Uani 1 1 d U
C43 C 0.9222(2) 0.95201(18) 0.1114(4) 0.107 Uani 1 1 d .
C56 C 0.74750(17) 0.86322(16) 0.5578(4) 0.160 Uani 1 1 d D
C57 C 0.7552(2) 0.90502(17) 0.5781(7) 0.160 Uani 1 1 d D
H57A H 0.7391 0.9133 0.6328 0.241 Uiso 1 1 calc R
H57B H 0.7488 0.9196 0.5200 0.241 Uiso 1 1 calc R
H57C H 0.7825 0.9086 0.5945 0.241 Uiso 1 1 calc R
C58 C 0.7516(3) 0.8455(2) 0.6596(5) 0.160 Uani 1 1 d D
H58A H 0.7356 0.8591 0.7064 0.241 Uiso 1 1 calc R
H58B H 0.7787 0.8466 0.6802 0.241 Uiso 1 1 calc R
H58C H 0.7432 0.8196 0.6568 0.241 Uiso 1 1 calc R
C59 C 0.70550(18) 0.8555(2) 0.5294(7) 0.160 Uani 1 1 d D
H59A H 0.6883 0.8657 0.5792 0.241 Uiso 1 1 calc R
H59B H 0.7015 0.8286 0.5244 0.241 Uiso 1 1 calc R
H59C H 0.6999 0.8671 0.4664 0.241 Uiso 1 1 calc R
C60 C 0.7916(2) 0.7520(2) 0.3445(6) 0.146 Uani 1 1 d DU
H60A H 0.8068 0.7439 0.2909 0.175 Uiso 1 1 calc R
C61 C 0.78070(14) 0.68903(13) 0.3569(4) 0.1486(11) Uani 1 1 d D
H61A H 0.8008 0.6864 0.4087 0.178 Uiso 1 1 calc R
C62 C 0.80927(17) 0.67677(11) 0.2815(4) 0.1486(11) Uani 1 1 d D
H62A H 0.8348 0.6872 0.2986 0.178 Uiso 1 1 calc R
H62B H 0.8016 0.6876 0.2180 0.178 Uiso 1 1 calc R
C63 C 0.81360(16) 0.63532(10) 0.2688(5) 0.1486(11) Uani 1 1 d D
H63A H 0.8190 0.6309 0.1988 0.178 Uiso 1 1 calc R
H63B H 0.8371 0.6279 0.3049 0.178 Uiso 1 1 calc R
C64 C 0.78247(15) 0.60902(15) 0.2976(3) 0.1486(11) Uani 1 1 d D
H64A H 0.7935 0.5838 0.3051 0.178 Uiso 1 1 calc R
H64B H 0.7627 0.6081 0.2456 0.178 Uiso 1 1 calc R
C65 C 0.7636(2) 0.62076(12) 0.3928(4) 0.1486(11) Uani 1 1 d D
H65A H 0.7386 0.6077 0.3983 0.178 Uiso 1 1 calc R
H65B H 0.7801 0.6120 0.4471 0.178 Uiso 1 1 calc R
C66 C 0.75641(17) 0.66156(11) 0.4073(4) 0.1486(11) Uani 1 1 d D
H66A H 0.7354 0.6626 0.3572 0.178 Uiso 1 1 calc R
C67 C 0.71532(14) 0.65524(14) 0.5330(3) 0.057 Uani 1 1 d .
H67A H 0.7190 0.6295 0.5223 0.069 Uiso 1 1 calc R
C75 C 0.70009(19) 0.7668(2) 0.8057(7) 0.149 Uiso 1 1 d D
H75A H 0.6986 0.7918 0.8331 0.224 Uiso 1 1 calc R
H75B H 0.7172 0.7669 0.7487 0.224 Uiso 1 1 calc R
H75C H 0.7104 0.7497 0.8549 0.224 Uiso 1 1 calc R
C76 C 0.6435(2) 0.7831(2) 0.7028(6) 0.149 Uiso 1 1 d D
H76A H 0.6448 0.8079 0.7324 0.224 Uiso 1 1 calc R
H76B H 0.6166 0.7771 0.6878 0.224 Uiso 1 1 calc R
H76C H 0.6588 0.7829 0.6426 0.224 Uiso 1 1 calc R
C2 C 1.05834(8) 0.93340(8) -0.1439(2) 0.118(3) Uani 1 1 d G
C3 C 1.07227(11) 0.90396(9) -0.0849(2) 0.087(2) Uani 1 1 d G
H3A H 1.0639 0.9018 -0.0193 0.104 Uiso 1 1 calc R
C4 C 1.09866(14) 0.87783(11) -0.1241(3) 0.142(3) Uani 1 1 d G
H4A H 1.1080 0.8581 -0.0846 0.171 Uiso 1 1 calc R
C5 C 1.11113(15) 0.88113(13) -0.2222(4) 0.164(3) Uani 1 1 d G
C6 C 1.09720(14) 0.91056(13) -0.2812(3) 0.116(2) Uani 1 1 d GU
H6A H 1.1055 0.9128 -0.3469 0.139 Uiso 1 1 calc R
C7 C 1.07081(11) 0.93670(10) -0.2420(2) 0.0874(13) Uani 1 1 d GU
H7A H 1.0615 0.9564 -0.2815 0.105 Uiso 1 1 calc R
C26 C 1.29177(7) 0.70800(7) -0.62849(15) 0.0681(13) Uani 1 1 d GU
C27 C 1.26915(9) 0.69355(8) -0.5511(2) 0.104(2) Uani 1 1 d GU
C28 C 1.27239(12) 0.65560(8) -0.5249(2) 0.086(2) Uani 1 1 d GD
C29 C 1.29824(12) 0.63212(7) -0.5761(2) 0.100(2) Uani 1 1 d G
H29A H 1.3004 0.6067 -0.5586 0.120 Uiso 1 1 calc R
C30 C 1.32085(11) 0.64657(8) -0.6535(3) 0.0697(17) Uani 1 1 d G
C31 C 1.31762(9) 0.68451(8) -0.6797(2) 0.0597(16) Uani 1 1 d G
H31A H 1.3328 0.6942 -0.7315 0.072 Uiso 1 1 calc R
C36 C 1.34832(5) 0.62019(5) -0.71835(12) 0.0562(13) Uani 1 1 d GU
C37 C 1.36854(6) 0.59024(5) -0.67481(14) 0.0613(15) Uani 1 1 d G
H37A H 1.3665 0.5860 -0.6067 0.074 Uiso 1 1 calc R
C38 C 1.39182(8) 0.56665(6) -0.73305(19) 0.0392(9) Uani 1 1 d GU
H38A H 1.4054 0.5466 -0.7039 0.047 Uiso 1 1 calc R
C39 C 1.39489(8) 0.57300(7) -0.83484(19) 0.0364(10) Uani 1 1 d GU
C40 C 1.37467(9) 0.60294(7) -0.87839(14) 0.0464(13) Uani 1 1 d G
H40A H 1.3767 0.6072 -0.9465 0.056 Uiso 1 1 calc R
C41 C 1.35139(7) 0.62653(6) -0.82015(12) 0.0638(16) Uani 1 1 d G
H41A H 1.3379 0.6466 -0.8493 0.077 Uiso 1 1 calc R
C44 C 0.89440(9) 0.92638(8) 0.1704(2) 0.102(2) Uani 1 1 d G
C45 C 0.87542(11) 0.89618(9) 0.1245(2) 0.119(3) Uani 1 1 d G
H45A H 0.8788 0.8920 0.0568 0.143 Uiso 1 1 calc R
C46 C 0.85143(14) 0.87228(11) 0.1800(3) 0.134(3) Uani 1 1 d G
H46A H 0.8387 0.8521 0.1494 0.160 Uiso 1 1 calc R
C47 C 0.84642(15) 0.87858(13) 0.2814(3) 0.118(3) Uani 1 1 d G
C48 C 0.86539(14) 0.90878(13) 0.3272(2) 0.121(2) Uani 1 1 d G
H48A H 0.8620 0.9130 0.3950 0.146 Uiso 1 1 calc R
C49 C 0.88938(11) 0.93269(10) 0.2717(2) 0.172(3) Uani 1 1 d G
H49A H 0.9021 0.9529 0.3023 0.206 Uiso 1 1 calc R
C50 C 0.81977(8) 0.85476(8) 0.3431(2) 0.120(3) Uani 1 1 d G
C51 C 0.79724(10) 0.86896(9) 0.4209(2) 0.101(2) Uani 1 1 d G
H51A H 0.7990 0.8944 0.4381 0.121 Uiso 1 1 calc R
C52 C 0.77205(12) 0.84513(12) 0.4731(3) 0.0850(16) Uani 1 1 d GDU
C53 C 0.76939(13) 0.80709(12) 0.4475(3) 0.096(2) Uani 1 1 d G
C54 C 0.79192(13) 0.79289(9) 0.3696(3) 0.0881(17) Uani 1 1 d GU
C55 C 0.81711(11) 0.81672(8) 0.3174(2) 0.160 Uani 1 1 d G
H55A H 0.8322 0.8072 0.2653 0.192 Uiso 1 1 calc R
C68 C 0.68679(7) 0.66896(6) 0.61433(15) 0.0554(13) Uani 1 1 d GU
C69 C 0.68411(9) 0.70567(6) 0.65097(19) 0.0825(19) Uani 1 1 d G
C70 C 0.65853(11) 0.71379(8) 0.7289(2) 0.0785(17) Uani 1 1 d GD
C71 C 0.63563(11) 0.68519(11) 0.7701(2) 0.113(2) Uani 1 1 d G
H71A H 0.6185 0.6906 0.8222 0.135 Uiso 1 1 calc R
C72 C 0.63831(10) 0.64848(10) 0.7335(2) 0.0844(19) Uani 1 1 d G
C73 C 0.66389(9) 0.64037(7) 0.65558(19) 0.0733(16) Uani 1 1 d GU
H73A H 0.6657 0.6158 0.6311 0.088 Uiso 1 1 calc R
C77 C 0.6306(2) 0.7578(2) 0.8611(5) 0.149 Uiso 1 1 d D
H77A H 0.6322 0.7828 0.8886 0.224 Uiso 1 1 calc R
H77B H 0.6369 0.7395 0.9116 0.224 Uiso 1 1 calc R
H77C H 0.6044 0.7533 0.8369 0.224 Uiso 1 1 calc R
C74 C 0.65997(15) 0.75406(14) 0.7751(4) 0.100 Uiso 1 1 d D
C84 C 0.53023(14) 0.53794(10) 0.8892(3) 0.044 Uani 1 1 d .
C78 C 0.61171(6) 0.61768(5) 0.77444(15) 0.0534(13) Uani 1 1 d GU
C79 C 0.59794(7) 0.58856(6) 0.71417(16) 0.0609(13) Uani 1 1 d GU
H79A H 0.6067 0.5865 0.6488 0.073 Uiso 1 1 calc R
C80 C 0.57106(8) 0.56251(7) 0.7516(2) 0.0563(12) Uani 1 1 d GU
H80A H 0.5618 0.5430 0.7112 0.068 Uiso 1 1 calc R
C81 C 0.55796(9) 0.56557(8) 0.8492(2) 0.0443(12) Uani 1 1 d GU
C82 C 0.57173(9) 0.59468(8) 0.90951(19) 0.117(2) Uani 1 1 d G
H82A H 0.5630 0.5967 0.9749 0.140 Uiso 1 1 calc R
C83 C 0.59861(8) 0.62074(6) 0.87212(15) 0.0922(19) Uani 1 1 d G
H83A H 0.6078 0.6402 0.9124 0.111 Uiso 1 1 calc R

loop_
_atom_site_aniso_label
_atom_site_aniso_U_11
_atom_site_aniso_U_22
_atom_site_aniso_U_33
_atom_site_aniso_U_23
_atom_site_aniso_U_13
_atom_site_aniso_U_12
Cd1 0.0921(4) 0.0774(3) 0.0628(3) 0.0122(3) 0.000 0.000
Cd2 0.1180(4) 0.0874(4) 0.0607(3) 0.000 -0.0057(3) 0.000
Cd3 0.034 0.034 0.031 0.000 0.000 0.000
Cd4 0.035 0.034 0.032 0.000 0.000 0.000
V1 0.097 0.097 0.097 0.000 0.000 0.000
Cu1 0.098 0.098 0.098 0.000 0.000 0.000
O1 0.143(4) 0.134(3) 0.071(2) 0.044(2) -0.030(2) -0.020(3)
O2 0.112(3) 0.149(3) 0.141(3) 0.018(3) 0.025(2) 0.038(3)
O3 0.0335(10) 0.0350(10) 0.0088(9) -0.0042(9) 0.0093(8) 0.0162(9)
O4 0.0134(5) 0.0115(5) 0.0108(5) -0.0022(4) -0.0007(4) 0.0020(4)
O5 0.124(3) 0.104(3) 0.116(2) -0.012(2) 0.051(2) 0.054(2)
O6 0.081(2) 0.076(2) 0.0643(18) -0.0013(18) 0.0363(16) 0.0227(18)
O7 0.109 0.109 0.109 0.000 0.000 0.000
O9 0.102 0.102 0.102 0.000 0.000 0.000
O8 0.121(4) 0.144(4) 0.119(3) -0.013(3) -0.038(3) -0.023(3)
O10 0.262(5) 0.0336(16) 0.052(2) -0.0057(15) -0.016(2) -0.066(2)
O11 0.0387(12) 0.0260(10) 0.0461(11) 0.0055(8) 0.0167(8) -0.0196(9)
O12 0.0896(19) 0.0397(14) 0.0472(15) -0.0134(12) -0.0095(13) -0.0391(15)
O13 0.169(4) 0.089(3) 0.072(2) 0.007(2) 0.001(3) -0.027(3)
O14 0.0821(15) 0.0721(15) 0.0789(14) 0.0126(12) 0.0517(11) -0.0160(13)
O15 0.0735(15) 0.0288(11) 0.0487(12) -0.0207(10) 0.0187(11) 0.0144(11)
O16 0.149(5) 0.169(5) 0.104(3) -0.038(4) -0.003(3) 0.028(4)
N1 0.141(4) 0.066(3) 0.180(4) -0.014(3) 0.103(3) 0.040(3)
N2 0.121(3) 0.153(4) 0.045(2) 0.012(2) 0.011(2) 0.097(3)
N3 0.125(3) 0.076(2) 0.064(2) 0.0363(19) 0.017(2) -0.022(2)
N4 0.134(4) 0.049(2) 0.108(3) 0.009(2) 0.070(3) -0.005(3)
C1 0.121 0.121 0.121 0.000 0.000 0.000
C8 0.150 0.146 0.103 -0.016 0.022 0.083
C9 0.150 0.146 0.103 -0.016 0.022 0.083
C10 0.150 0.146 0.103 -0.016 0.022 0.083
C11 0.150 0.146 0.103 -0.016 0.022 0.083
C12 0.150 0.146 0.103 -0.016 0.022 0.083
C13 0.150 0.146 0.103 -0.016 0.022 0.083
C14 0.218 0.170 0.138 0.040 0.111 0.065
C15 0.218 0.170 0.138 0.040 0.111 0.065
C16 0.218 0.170 0.138 0.040 0.111 0.065
C17 0.218 0.170 0.138 0.040 0.111 0.065
C18 0.178 0.122 0.155 0.059 0.123 0.066
C19 0.179 0.239 0.158 0.046 0.092 0.140
C20 0.131 0.146 0.092 0.023 0.039 0.075
C21 0.351 0.107 0.230 0.062 0.131 0.029
C22 0.311 0.099 0.153 -0.024 0.081 0.039
C23 0.131 0.148 0.062 -0.014 0.036 0.012
C24 0.145 0.132 0.144 0.000 0.013 0.012
C25 0.122 0.091 0.089 -0.007 0.025 0.006
C32 0.067 0.126 0.106 -0.057 -0.010 0.013
C33 0.161 0.149 0.066 0.007 0.030 0.009
C34 0.161 0.149 0.066 0.007 0.030 0.009
C35 0.161 0.149 0.066 0.007 0.030 0.009
C42 0.057 0.059 0.034 0.003 -0.003 0.016
C43 0.178 0.110 0.033 0.043 0.027 0.046
C56 0.177 0.113 0.191 -0.014 0.087 -0.056
C57 0.177 0.113 0.191 -0.014 0.087 -0.056
C58 0.177 0.113 0.191 -0.014 0.087 -0.056
C59 0.177 0.113 0.191 -0.014 0.087 -0.056
C60 0.152 0.143 0.142 -0.004 0.005 -0.009
C61 0.201(2) 0.0844(17) 0.161(2) -0.0269(16) 0.1177(16) -0.0276(19)
C62 0.201(2) 0.0844(17) 0.161(2) -0.0269(16) 0.1177(16) -0.0276(19)
C63 0.201(2) 0.0844(17) 0.161(2) -0.0269(16) 0.1177(16) -0.0276(19)
C64 0.201(2) 0.0844(17) 0.161(2) -0.0269(16) 0.1177(16) -0.0276(19)
C65 0.201(2) 0.0844(17) 0.161(2) -0.0269(16) 0.1177(16) -0.0276(19)
C66 0.201(2) 0.0844(17) 0.161(2) -0.0269(16) 0.1177(16) -0.0276(19)
C67 0.076 0.058 0.038 0.006 0.023 -0.016
C2 0.089(4) 0.179(7) 0.087(4) 0.027(4) 0.030(3) 0.067(4)
C3 0.116(5) 0.069(3) 0.077(4) -0.005(3) -0.006(3) 0.030(4)
C4 0.185(6) 0.194(8) 0.047(3) 0.004(4) 0.055(3) 0.069(6)
C5 0.204(5) 0.194(5) 0.094(4) 0.032(4) 0.075(3) 0.167(4)
C6 0.128(4) 0.117(4) 0.103(4) 0.018(3) 0.014(3) 0.023(3)
C7 0.086(2) 0.087(2) 0.089(2) 0.0082(18) 0.0093(18) 0.0239(18)
C26 0.073(2) 0.056(2) 0.076(2) -0.0037(19) 0.0238(19) 0.022(2)
C27 0.102(3) 0.116(3) 0.096(3) -0.032(3) 0.003(3) 0.043(3)
C28 0.107(4) 0.096(4) 0.055(3) 0.002(3) 0.045(2) 0.019(4)
C29 0.116(4) 0.144(4) 0.039(3) 0.031(3) 0.008(2) 0.091(3)
C30 0.108(4) 0.073(3) 0.027(2) -0.016(2) 0.016(2) 0.032(3)
C31 0.096(4) 0.042(2) 0.041(2) -0.009(2) 0.003(2) 0.019(3)
C36 0.074(3) 0.0362(19) 0.058(2) 0.0012(18) 0.0271(18) 0.025(2)
C37 0.101(4) 0.042(2) 0.041(2) 0.004(2) 0.029(2) 0.017(3)
C38 0.0361(16) 0.0543(17) 0.0272(15) -0.0078(14) 0.0124(12) 0.0087(14)
C39 0.048(2) 0.0240(16) 0.0370(17) 0.0029(15) 0.0315(14) 0.0099(17)
C40 0.063(3) 0.038(2) 0.038(2) 0.0140(18) 0.0038(18) 0.028(2)
C41 0.087(3) 0.081(3) 0.023(2) -0.016(2) 0.0259(19) 0.006(3)
C44 0.140(5) 0.095(4) 0.069(3) 0.047(3) -0.038(3) -0.047(4)
C45 0.129(6) 0.129(6) 0.100(5) 0.026(5) 0.026(4) 0.005(5)
C46 0.188(6) 0.120(4) 0.094(4) -0.032(4) 0.004(4) -0.114(4)
C47 0.153(5) 0.147(5) 0.054(3) 0.049(3) -0.032(3) -0.084(4)
C48 0.170(5) 0.105(4) 0.089(4) 0.037(3) -0.052(3) -0.106(3)
C49 0.195(6) 0.257(7) 0.064(4) 0.020(4) -0.034(4) -0.167(5)
C50 0.106(5) 0.095(5) 0.158(6) -0.005(5) 0.030(5) -0.046(4)
C51 0.156(5) 0.039(3) 0.107(4) -0.001(3) 0.059(4) 0.007(4)
C52 0.094(3) 0.068(3) 0.093(3) 0.011(2) 0.043(2) -0.033(2)
C53 0.106(5) 0.076(4) 0.106(4) -0.015(3) 0.036(3) -0.032(4)
C54 0.108(3) 0.085(3) 0.072(3) 0.021(2) 0.034(2) -0.031(3)
C55 0.177 0.113 0.191 -0.014 0.087 -0.056
C68 0.073(3) 0.047(2) 0.047(2) 0.0032(17) 0.0072(18) -0.049(2)
C69 0.145(5) 0.039(2) 0.063(3) -0.031(2) 0.022(3) -0.044(3)
C70 0.120(4) 0.075(3) 0.041(2) -0.014(2) 0.041(2) -0.044(3)
C71 0.165(5) 0.087(3) 0.086(4) -0.058(3) 0.033(3) -0.079(3)
C72 0.108(4) 0.107(4) 0.038(2) -0.043(3) 0.009(2) -0.036(3)
C73 0.094(3) 0.057(2) 0.068(3) -0.019(2) 0.007(2) -0.018(2)
C84 0.088 0.017 0.027 -0.007 -0.003 -0.020
C78 0.067(3) 0.040(2) 0.053(2) -0.0024(18) 0.0146(18) -0.027(2)
C79 0.094(3) 0.053(2) 0.035(2) -0.0022(17) 0.0159(18) -0.044(2)
C80 0.058(2) 0.085(3) 0.0261(17) -0.013(2) 0.0221(17) -0.007(2)
C81 0.062(2) 0.0269(17) 0.044(2) -0.0028(16) 0.0074(17) -0.0242(18)
C82 0.146(5) 0.158(5) 0.047(3) -0.066(3) 0.044(3) -0.083(4)
C83 0.108(4) 0.029(2) 0.139(4) -0.006(3) 0.074(3) -0.029(3)

loop_
_atom_type_symbol
_atom_type_description
_atom_type_scat_dispersion_real
_atom_type_scat_dispersion_imag
_atom_type_scat_source
C C 0.0181 0.0091 'International Tables Vol C Tables 4.2.6.8 and 6.1.1.4'
H H 0.0000 0.0000 'International Tables Vol C Tables 4.2.6.8 and 6.1.1.4'
Cd Cd 0.1185 4.6533 'International Tables Vol C Tables 4.2.6.8 and 6.1.1.4'
N N 0.0311 0.0180 'International Tables Vol C Tables 4.2.6.8 and 6.1.1.4'
O O 0.0492 0.0322 'International Tables Vol C Tables 4.2.6.8 and 6.1.1.4'
V V 0.0687 2.1097 'International Tables Vol C Tables 4.2.6.8 and 6.1.1.4'
Cu Cu -1.9646 0.5888 'International Tables Vol C Tables 4.2.6.8 and 6.1.1.4'

loop_
_geom_angle_atom_site_label_1
_geom_angle_atom_site_label_2
_geom_angle_atom_site_label_3
_geom_angle
_geom_angle_site_symmetry_1
_geom_angle_site_symmetry_3
O1 Cd1 O1 101.1(3) 3_575 .
O1 Cd1 O8 106.22(16) 3_575 .
O1 Cd1 O8 95.82(17) . .
O1 Cd1 O8 95.82(17) 3_575 3_575
O1 Cd1 O8 106.22(16) . 3_575
O8 Cd1 O8 145.1(2) . 3_575
O1 Cd1 O7 91.00(17) 3_575 3_575
O1 Cd1 O7 156.79(16) . 3_575
O8 Cd1 O7 99.75(17) . 3_575
O8 Cd1 O7 52.35(17) 3_575 3_575
O1 Cd1 O7 156.79(16) 3_575 .
O1 Cd1 O7 91.00(17) . .
O8 Cd1 O7 52.35(17) . .
O8 Cd1 O7 99.75(17) 3_575 .
O7 Cd1 O7 85.1(2) 3_575 .
O1 Cd1 C43 93.04(19) 3_575 3_575
O1 Cd1 C43 130.98(16) . 3_575
O8 Cd1 C43 124.87(19) . 3_575
O8 Cd1 C43 25.06(17) 3_575 3_575
O7 Cd1 C43 27.32(17) 3_575 3_575
O7 Cd1 C43 93.83(19) . 3_575
O1 Cd1 C43 130.98(16) 3_575 .
O1 Cd1 C43 93.04(19) . .
O8 Cd1 C43 25.06(17) . .
O8 Cd1 C43 124.87(19) 3_575 .
O7 Cd1 C43 93.83(19) 3_575 .
O7 Cd1 C43 27.32(17) . .
C43 Cd1 C43 112.2(3) 3_575 .
O2 Cd2 O2 94.3(3) 2_775 3_575
O2 Cd2 O16 169.2(2) 2_775 .
O2 Cd2 O16 91.3(2) 3_575 .
O2 Cd2 O16 91.3(2) 2_775 4_755
O2 Cd2 O16 169.2(2) 3_575 4_755
O16 Cd2 O16 84.7(3) . 4_755
O2 Cd2 O8 83.80(19) 2_775 4_755
O2 Cd2 O8 86.37(19) 3_575 4_755
O16 Cd2 O8 105.8(2) . 4_755
O16 Cd2 O8 85.1(2) 4_755 4_755
O2 Cd2 O8 86.37(19) 2_775 .
O2 Cd2 O8 83.80(19) 3_575 .
O16 Cd2 O8 85.1(2) . .
O16 Cd2 O8 105.8(2) 4_755 .
O8 Cd2 O8 165.5(3) 4_755 .
O11 Cd3 O11 103.64(12) 1_653 3_665
O11 Cd3 O4 108.33(8) 1_653 3_563
O11 Cd3 O4 93.97(8) 3_665 3_563
O11 Cd3 O4 93.97(8) 1_653 .
O11 Cd3 O4 108.33(8) 3_665 .
O4 Cd3 O4 143.84(9) 3_563 .
O11 Cd3 O3 163.72(8) 1_653 3_563
O11 Cd3 O3 84.55(8) 3_665 3_563
O4 Cd3 O3 56.49(6) 3_563 3_563
O4 Cd3 O3 96.76(7) . 3_563
O11 Cd3 O3 84.55(8) 1_653 .
O11 Cd3 O3 163.72(8) 3_665 .
O4 Cd3 O3 96.76(7) 3_563 .
O4 Cd3 O3 56.49(6) . .
O3 Cd3 O3 91.20(10) 3_563 .
O11 Cd3 C42 136.07(11) 1_653 3_563
O11 Cd3 C42 90.92(12) 3_665 3_563
O4 Cd3 C42 28.35(10) 3_563 3_563
O4 Cd3 C42 120.69(10) . 3_563
O3 Cd3 C42 28.25(10) 3_563 3_563
O3 Cd3 C42 92.73(11) . 3_563
O11 Cd3 C42 90.92(12) 1_653 .
O11 Cd3 C42 136.07(11) 3_665 .
O4 Cd3 C42 120.69(10) 3_563 .
O4 Cd3 C42 28.35(10) . .
O3 Cd3 C42 92.73(11) 3_563 .
O3 Cd3 C42 28.25(10) . .
C42 Cd3 C42 106.90(19) 3_563 .
O12 Cd4 O12 96.13(14) 3_665 2_763
O12 Cd4 O15 169.11(11) 3_665 .
O12 Cd4 O15 88.71(10) 2_763 .
O12 Cd4 O15 88.71(10) 3_665 4_853
O12 Cd4 O15 169.11(11) 2_763 4_853
O15 Cd4 O15 88.25(13) . 4_853
O12 Cd4 O4 82.28(9) 3_665 .
O12 Cd4 O4 85.02(9) 2_763 .
O15 Cd4 O4 107.93(9) . .
O15 Cd4 O4 85.98(9) 4_853 .
O12 Cd4 O4 85.02(9) 3_665 4_853
O12 Cd4 O4 82.28(9) 2_763 4_853
O15 Cd4 O4 85.98(9) . 4_853
O15 Cd4 O4 107.93(9) 4_853 4_853
O4 Cd4 O4 160.94(9) . 4_853
O14 V1 N3 95.0(2) . .
O14 V1 O10 89.0(2) . .
N3 V1 O10 173.23(19) . .
O14 V1 O9 89.4(2) . .
N3 V1 O9 90.31(19) . .
O10 V1 O9 95.21(18) . .
O14 V1 N4 95.7(2) . .
N3 V1 N4 83.18(19) . .
O10 V1 N4 90.99(17) . .
O9 V1 N4 172.0(2) . .
O6 Cu1 O13 105.15(17) . .
O6 Cu1 N2 157.77(18) . .
O13 Cu1 N2 96.85(19) . .
O6 Cu1 O5 87.64(16) . .
O13 Cu1 O5 101.57(19) . .
N2 Cu1 O5 91.02(18) . .
O6 Cu1 N1 91.54(17) . .
O13 Cu1 N1 101.8(2) . .
N2 Cu1 N1 80.78(19) . .
O5 Cu1 N1 156.0(2) . .
C1 O1 Cd1 115.5(5) . .
C1 O2 Cd2 154.6(5) . 2_774
C42 O3 Cd3 87.5(2) . .
C42 O4 Cd4 137.0(2) . .
C42 O4 Cd3 91.2(2) . .
Cd4 O4 Cd3 108.96(8) . .
C11 O5 Cu1 122.2(4) . .
C27 O6 Cu1 125.9(2) . .
C43 O7 Cd1 91.1(4) . .
C53 O9 V1 134.4(4) . .
C43 O8 Cd2 137.2(5) . .
C43 O8 Cd1 96.5(4) . .
Cd2 O8 Cd1 109.0(2) . .
C69 O10 V1 135.6(3) . .
C84 O11 Cd3 107.4(2) . 1_457
C84 O12 Cd4 151.4(3) . 2_766
C25 N1 C24 126.4(6) . .
C25 N1 Cu1 120.5(5) . .
C24 N1 Cu1 111.3(4) . .
C18 N2 C19 121.0(5) . .
C18 N2 Cu1 120.2(4) . .
C19 N2 Cu1 118.8(3) . .
C60 N3 C61 109.4(5) . .
C60 N3 V1 131.1(5) . .
C61 N3 V1 119.5(3) . .
C67 N4 C66 113.8(4) . .
C67 N4 V1 130.7(4) . .
C66 N4 V1 115.3(3) . .
O1 C1 O2 117.5(7) . .
O1 C1 C2 115.4(6) . .
O2 C1 C2 127.1(7) . .
C13 C8 C5 126.0(7) . .
C13 C8 C9 112.0(7) . .
C5 C8 C9 121.9(6) . .
C10 C9 C8 123.9(7) . .
C10 C9 H9A 118.1 . .
C8 C9 H9A 118.1 . .
C9 C10 C11 116.5(6) . .
C9 C10 C14 114.5(6) . .
C11 C10 C14 127.4(6) . .
C10 C11 O5 113.1(6) . .
C10 C11 C12 122.2(7) . .
O5 C11 C12 122.8(6) . .
C18 C12 C13 124.4(8) . .
C18 C12 C11 120.0(7) . .
C13 C12 C11 114.9(7) . .
C8 C13 C12 128.5(8) . .
C8 C13 H13B 115.7 . .
C12 C13 H13B 115.7 . .
C15 C14 C17 105.0(5) . .
C15 C14 C16 113.2(6) . .
C17 C14 C16 104.0(6) . .
C15 C14 C10 115.4(6) . .
C17 C14 C10 110.4(6) . .
C16 C14 C10 108.4(5) . .
C14 C15 H15B 109.5 . .
C14 C15 H15C 109.5 . .
H15B C15 H15C 109.5 . .
C14 C15 H15D 109.5 . .
H15B C15 H15D 109.5 . .
H15C C15 H15D 109.5 . .
C14 C16 H16B 109.5 . .
C14 C16 H16C 109.5 . .
H16B C16 H16C 109.5 . .
C14 C16 H16D 109.5 . .
H16B C16 H16D 109.5 . .
H16C C16 H16D 109.5 . .
C14 C17 H17A 109.5 . .
C14 C17 H17B 109.5 . .
H17A C17 H17B 109.5 . .
C14 C17 H17C 109.5 . .
H17A C17 H17C 109.5 . .
H17B C17 H17C 109.5 . .
C12 C18 N2 133.1(7) . .
C12 C18 H18A 113.4 . .
N2 C18 H18A 113.4 . .
C24 C19 C20 132.6(5) . .
C24 C19 N2 105.0(4) . .
C20 C19 N2 120.3(5) . .
C24 C19 H19A 94.7 . .
C20 C19 H19A 94.7 . .
N2 C19 H19A 94.7 . .
C21 C20 C19 107.5(5) . .
C21 C20 H20A 110.2 . .
C19 C20 H20A 110.2 . .
C21 C20 H20B 110.2 . .
C19 C20 H20B 110.2 . .
H20A C20 H20B 108.5 . .
C22 C21 C20 121.9(5) . .
C22 C21 H21A 106.8 . .
C20 C21 H21A 106.8 . .
C22 C21 H21B 106.9 . .
C20 C21 H21B 106.9 . .
H21A C21 H21B 106.7 . .
C21 C22 C23 122.8(6) . .
C21 C22 H22A 106.6 . .
C23 C22 H22A 106.6 . .
C21 C22 H22B 106.6 . .
C23 C22 H22B 106.6 . .
H22A C22 H22B 106.6 . .
C24 C23 C22 116.5(5) . .
C24 C23 H23A 108.2 . .
C22 C23 H23A 108.2 . .
C24 C23 H23B 108.2 . .
C22 C23 H23B 108.2 . .
H23A C23 H23B 107.3 . .
N1 C24 C19 122.3(5) . .
N1 C24 C23 121.9(5) . .
C19 C24 C23 113.2(5) . .
N1 C24 H24A 95.4 . .
C19 C24 H24A 95.4 . .
C23 C24 H24A 95.4 . .
N1 C25 C26 128.9(6) . .
N1 C25 H25A 115.5 . .
C26 C25 H25A 115.5 . .
C34 C32 C28 110.0(4) . .
C34 C32 C33 108.7(5) . .
C28 C32 C33 112.3(4) . .
C34 C32 C35 101.8(5) . .
C28 C32 C35 114.6(4) . .
C33 C32 C35 108.8(5) . .
C32 C33 H33A 109.5 . .
C32 C33 H33B 109.5 . .
H33A C33 H33B 109.5 . .
C32 C33 H33C 109.5 . .
H33A C33 H33C 109.5 . .
H33B C33 H33C 109.5 . .
C32 C34 H34A 109.5 . .
C32 C34 H34B 109.5 . .
H34A C34 H34B 109.5 . .
C32 C34 H34C 109.5 . .
H34A C34 H34C 109.5 . .
H34B C34 H34C 109.5 . .
C32 C35 H35A 109.5 . .
C32 C35 H35B 109.5 . .
H35A C35 H35B 109.5 . .
C32 C35 H35C 109.5 . .
H35A C35 H35C 109.5 . .
H35B C35 H35C 109.5 . .
O3 C42 O4 124.3(4) . .
O3 C42 C39 116.6(3) . .
O4 C42 C39 118.5(3) . .
O3 C42 Cd3 64.2(2) . .
O4 C42 Cd3 60.42(19) . .
C39 C42 Cd3 177.9(3) . .
O8 C43 O7 119.9(6) . .
O8 C43 C44 124.2(5) . .
O7 C43 C44 115.5(6) . .
O8 C43 Cd1 58.4(4) . .
O7 C43 Cd1 61.6(3) . .
C44 C43 Cd1 175.7(4) . .
C59 C56 C58 104.1(6) . .
C59 C56 C57 112.6(6) . .
C58 C56 C57 102.9(6) . .
C59 C56 C52 104.4(5) . .
C58 C56 C52 116.4(5) . .
C57 C56 C52 116.1(5) . .
C56 C57 H57A 109.5 . .
C56 C57 H57B 109.5 . .
H57A C57 H57B 109.5 . .
C56 C57 H57C 109.5 . .
H57A C57 H57C 109.5 . .
H57B C57 H57C 109.5 . .
C56 C58 H58A 109.5 . .
C56 C58 H58B 109.5 . .
H58A C58 H58B 109.5 . .
C56 C58 H58C 109.5 . .
H58A C58 H58C 109.5 . .
H58B C58 H58C 109.5 . .
C56 C59 H59A 109.5 . .
C56 C59 H59B 109.5 . .
H59A C59 H59B 109.5 . .
C56 C59 H59C 109.5 . .
H59A C59 H59C 109.5 . .
H59B C59 H59C 109.5 . .
N3 C60 C54 123.4(7) . .
N3 C60 H60A 118.3 . .
C54 C60 H60A 118.3 . .
C66 C61 N3 109.2(4) . .
C66 C61 C62 120.2(4) . .
N3 C61 C62 130.6(4) . .
C66 C61 H61A 90.1 . .
N3 C61 H61A 90.1 . .
C62 C61 H61A 90.1 . .
C61 C62 C63 115.9(4) . .
C61 C62 H62A 108.3 . .
C63 C62 H62A 108.3 . .
C61 C62 H62B 108.3 . .
C63 C62 H62B 108.3 . .
H62A C62 H62B 107.4 . .
C64 C63 C62 121.8(5) . .
C64 C63 H63A 106.9 . .
C62 C63 H63A 106.9 . .
C64 C63 H63B 106.9 . .
C62 C63 H63B 106.9 . .
H63A C63 H63B 106.7 . .
C63 C64 C65 111.2(5) . .
C63 C64 H64A 109.4 . .
C65 C64 H64A 109.4 . .
C63 C64 H64B 109.4 . .
C65 C64 H64B 109.4 . .
H64A C64 H64B 108.0 . .
C66 C65 C64 117.2(4) . .
C66 C65 H65A 108.0 . .
C64 C65 H65A 108.0 . .
C66 C65 H65B 108.0 . .
C64 C65 H65B 108.0 . .
H65A C65 H65B 107.2 . .
N4 C66 C61 112.6(4) . .
N4 C66 C65 126.0(4) . .
C61 C66 C65 120.0(5) . .
N4 C66 H66A 93.9 . .
C61 C66 H66A 93.9 . .
C65 C66 H66A 93.9 . .
N4 C67 C68 119.7(4) . .
N4 C67 H67A 120.2 . .
C68 C67 H67A 120.2 . .
C74 C75 H75A 109.5 . .
C74 C75 H75B 109.5 . .
H75A C75 H75B 109.5 . .
C74 C75 H75C 109.5 . .
H75A C75 H75C 109.5 . .
H75B C75 H75C 109.5 . .
C74 C76 H76A 109.5 . .
C74 C76 H76B 109.5 . .
H76A C76 H76B 109.5 . .
C74 C76 H76C 109.5 . .
H76A C76 H76C 109.5 . .
H76B C76 H76C 109.5 . .
C3 C2 C7 120.0 . .
C3 C2 C1 127.6(4) . .
C7 C2 C1 112.4(3) . .
C4 C3 C2 120.0 . .
C4 C3 H3A 120.0 . .
C2 C3 H3A 120.0 . .
C3 C4 C5 120.0 . .
C3 C4 H4A 120.0 . .
C5 C4 H4A 120.0 . .
C6 C5 C4 120.0 . .
C6 C5 C8 119.1(4) . .
C4 C5 C8 120.8(4) . .
C5 C6 C7 120.0 . .
C5 C6 H6A 120.0 . .
C7 C6 H6A 120.0 . .
C6 C7 C2 120.0 . .
C6 C7 H7A 120.0 . .
C2 C7 H7A 120.0 . .
C25 C26 C27 125.1(3) . .
C25 C26 C31 114.1(3) . .
C27 C26 C31 120.0 . .
O6 C27 C26 124.6(2) . .
O6 C27 C28 114.9(2) . .
C26 C27 C28 120.0 . .
C29 C28 C27 120.0 . .
C29 C28 C32 117.0(3) . .
C27 C28 C32 122.9(3) . .
C28 C29 C30 120.0 . .
C28 C29 H29A 120.0 . .
C30 C29 H29A 120.0 . .
C31 C30 C29 120.0 . .
C31 C30 C36 118.39(18) . .
C29 C30 C36 121.47(18) . .
C30 C31 C26 120.0 . .
C30 C31 H31A 120.0 . .
C26 C31 H31A 120.0 . .
C37 C36 C41 120.0 . .
C37 C36 C30 120.52(15) . .
C41 C36 C30 119.46(15) . .
C36 C37 C38 120.0 . .
C36 C37 H37A 120.0 . .
C38 C37 H37A 120.0 . .
C39 C38 C37 120.0 . .
C39 C38 H38A 120.0 . .
C37 C38 H38A 120.0 . .
C38 C39 C40 120.0 . .
C38 C39 C42 118.0(2) . .
C40 C39 C42 122.0(2) . .
C41 C40 C39 120.0 . .
C41 C40 H40A 120.0 . .
C39 C40 H40A 120.0 . .
C40 C41 C36 120.0 . .
C40 C41 H41A 120.0 . .
C36 C41 H41A 120.0 . .
C45 C44 C49 120.0 . .
C45 C44 C43 120.7(3) . .
C49 C44 C43 119.2(3) . .
C46 C45 C44 120.0 . .
C46 C45 H45A 120.0 . .
C44 C45 H45A 120.0 . .
C45 C46 C47 120.0 . .
C45 C46 H46A 120.0 . .
C47 C46 H46A 120.0 . .
C46 C47 C48 120.0 . .
C46 C47 C50 122.0(3) . .
C48 C47 C50 118.0(3) . .
C49 C48 C47 120.0 . .
C49 C48 H48A 120.0 . .
C47 C48 H48A 120.0 . .
C48 C49 C44 120.0 . .
C48 C49 H49A 120.0 . .
C44 C49 H49A 120.0 . .
C51 C50 C55 120.0 . .
C51 C50 C47 123.4(3) . .
C55 C50 C47 116.6(3) . .
C52 C51 C50 120.0 . .
C52 C51 H51A 120.0 . .
C50 C51 H51A 120.0 . .
C51 C52 C53 120.0 . .
C51 C52 C56 116.9(3) . .
C53 C52 C56 123.1(3) . .
O9 C53 C54 119.2(3) . .
O9 C53 C52 120.5(3) . .
C54 C53 C52 120.0 . .
C55 C54 C53 120.0 . .
C55 C54 C60 118.6(4) . .
C53 C54 C60 121.3(4) . .
C54 C55 C50 120.0 . .
C54 C55 H55A 120.0 . .
C50 C55 H55A 120.0 . .
C69 C68 C73 120.0 . .
C69 C68 C67 125.9(2) . .
C73 C68 C67 114.0(2) . .
O10 C69 C70 123.7(2) . .
O10 C69 C68 116.1(2) . .
C70 C69 C68 120.0 . .
C69 C70 C71 120.0 . .
C69 C70 C74 118.1(3) . .
C71 C70 C74 121.6(3) . .
C72 C71 C70 120.0 . .
C72 C71 H71A 120.0 . .
C70 C71 H71A 120.0 . .
C73 C72 C71 120.0 . .
C73 C72 C78 119.8(2) . .
C71 C72 C78 120.1(2) . .
C72 C73 C68 120.0 . .
C72 C73 H73A 120.0 . .
C68 C73 H73A 120.0 . .
C74 C77 H77A 109.5 . .
C74 C77 H77B 109.5 . .
H77A C77 H77B 109.5 . .
C74 C77 H77C 109.5 . .
H77A C77 H77C 109.5 . .
H77B C77 H77C 109.5 . .
C75 C74 C76 107.9(6) . .
C75 C74 C77 111.1(5) . .
C76 C74 C77 100.7(5) . .
C75 C74 C70 114.5(5) . .
C76 C74 C70 110.6(5) . .
C77 C74 C70 111.1(5) . .
O12 C84 O11 121.9(4) . .
O12 C84 C81 120.5(4) . .
O11 C84 C81 117.6(3) . .
C79 C78 C83 120.0 . .
C79 C78 C72 121.29(16) . .
C83 C78 C72 118.51(16) . .
C78 C79 C80 120.0 . .
C78 C79 H79A 120.0 . .
C80 C79 H79A 120.0 . .
C79 C80 C81 120.0 . .
C79 C80 H80A 120.0 . .
C81 C80 H80A 120.0 . .
C82 C81 C80 120.0 . .
C82 C81 C84 119.8(2) . .
C80 C81 C84 120.2(2) . .
C81 C82 C83 120.0 . .
C81 C82 H82A 120.0 . .
C83 C82 H82A 120.0 . .
C82 C83 C78 120.0 . .
C82 C83 H83A 120.0 . .
C78 C83 H83A 120.0 . .

loop_
_geom_bond_atom_site_label_1
_geom_bond_atom_site_label_2
_geom_bond_distance
_geom_bond_site_symmetry_2
Cd1 O1 2.180(5) 3_575
Cd1 O1 2.180(5) .
Cd1 O8 2.336(5) .
Cd1 O8 2.336(5) 3_575
Cd1 O7 2.397(5) 3_575
Cd1 O7 2.397(5) .
Cd1 C43 2.724(6) 3_575
Cd1 C43 2.724(6) .
Cd2 O2 2.131(6) 2_775
Cd2 O2 2.131(6) 3_575
Cd2 O16 2.258(6) .
Cd2 O16 2.258(6) 4_755
Cd2 O8 2.304(5) 4_755
Cd2 O8 2.304(5) .
Cd3 O11 2.256(2) 1_653
Cd3 O11 2.256(2) 3_665
Cd3 O4 2.3232(18) 3_563
Cd3 O4 2.3232(18) .
Cd3 O3 2.407(2) 3_563
Cd3 O3 2.407(2) .
Cd3 C42 2.671(4) 3_563
Cd3 C42 2.671(4) .
Cd4 O12 2.265(3) 3_665
Cd4 O12 2.265(3) 2_763
Cd4 O15 2.275(3) .
Cd4 O15 2.275(3) 4_853
Cd4 O4 2.3133(18) .
Cd4 O4 2.3133(18) 4_853
V1 O14 1.327(4) .
V1 N3 1.804(5) .
V1 O10 1.816(4) .
V1 O9 1.853(4) .
V1 N4 1.915(4) .
Cu1 O6 1.915(4) .
Cu1 O13 1.974(5) .
Cu1 N2 1.980(6) .
Cu1 O5 1.982(4) .
Cu1 N1 2.105(6) .
O1 C1 1.260(9) .
O2 C1 1.287(10) .
O2 Cd2 2.131(6) 2_774
O3 C42 1.265(4) .
O4 C42 1.268(5) .
O5 C11 1.431(9) .
O6 C27 1.310(4) .
O7 C43 1.250(7) .
O9 C53 1.337(5) .
O8 C43 1.161(9) .
O10 C69 1.314(5) .
O11 C84 1.317(5) .
O11 Cd3 2.256(2) 1_457
O12 C84 1.236(4) .
O12 Cd4 2.265(3) 2_766
N1 C25 1.239(8) .
N1 C24 1.401(8) .
N2 C18 1.411(8) .
N2 C19 1.573(8) .
N3 C60 1.310(8) .
N3 C61 1.458(6) .
N4 C67 1.204(6) .
N4 C66 1.421(7) .
C1 C2 1.473(9) .
C8 C13 1.330(10) .
C8 C5 1.450(8) .
C8 C9 1.554(11) .
C9 C10 1.309(10) .
C9 H9A 0.9300 .
C10 C11 1.393(10) .
C10 C14 1.511(8) .
C11 C12 1.462(11) .
C12 C18 1.284(10) .
C12 C13 1.357(11) .
C13 H13B 0.9300 .
C14 C15 1.495(8) .
C14 C17 1.508(8) .
C14 C16 1.509(9) .
C15 H15B 0.9600 .
C15 H15C 0.9600 .
C15 H15D 0.9600 .
C16 H16B 0.9600 .
C16 H16C 0.9600 .
C16 H16D 0.9600 .
C17 H17A 0.9600 .
C17 H17B 0.9600 .
C17 H17C 0.9600 .
C18 H18A 0.9300 .
C19 C24 1.457(7) .
C19 C20 1.484(5) .
C19 H19A 0.9800 .
C20 C21 1.484(7) .
C20 H20A 0.9700 .
C20 H20B 0.9700 .
C21 C22 1.475(7) .
C21 H21A 0.9700 .
C21 H21B 0.9700 .
C22 C23 1.496(5) .
C22 H22A 0.9700 .
C22 H22B 0.9700 .
C23 C24 1.481(6) .
C23 H23A 0.9700 .
C23 H23B 0.9700 .
C24 H24A 0.9800 .
C25 C26 1.314(7) .
C25 H25A 0.9300 .
C32 C34 1.518(7) .
C32 C28 1.529(5) .
C32 C33 1.537(7) .
C32 C35 1.568(7) .
C33 H33A 0.9600 .
C33 H33B 0.9600 .
C33 H33C 0.9600 .
C34 H34A 0.9600 .
C34 H34B 0.9600 .
C34 H34C 0.9600 .
C35 H35A 0.9600 .
C35 H35B 0.9600 .
C35 H35C 0.9600 .
C42 C39 1.525(5) .
C43 C44 1.530(7) .
C56 C59 1.501(8) .
C56 C58 1.510(8) .
C56 C57 1.524(8) .
C56 C52 1.548(6) .
C57 H57A 0.9600 .
C57 H57B 0.9600 .
C57 H57C 0.9600 .
C58 H58A 0.9600 .
C58 H58B 0.9600 .
C58 H58C 0.9600 .
C59 H59A 0.9600 .
C59 H59B 0.9600 .
C59 H59C 0.9600 .
C60 C54 1.483(8) .
C60 H60A 0.9300 .
C61 C66 1.442(6) .
C61 C62 1.469(6) .
C61 H61A 0.9800 .
C62 C63 1.481(5) .
C62 H62A 0.9700 .
C62 H62B 0.9700 .
C63 C64 1.459(6) .
C63 H63A 0.9700 .
C63 H63B 0.9700 .
C64 C65 1.489(6) .
C64 H64A 0.9700 .
C64 H64B 0.9700 .
C65 C66 1.475(5) .
C65 H65A 0.9700 .
C65 H65B 0.9700 .
C66 H66A 0.9800 .
C67 C68 1.539(5) .
C67 H67A 0.9300 .
C75 C74 1.492(8) .
C75 H75A 0.9600 .
C75 H75B 0.9600 .
C75 H75C 0.9600 .
C76 C74 1.519(8) .
C76 H76A 0.9600 .
C76 H76B 0.9600 .
C76 H76C 0.9600 .
C2 C3 1.3900 .
C2 C7 1.3900 .
C3 C4 1.3900 .
C3 H3A 0.9300 .
C4 C5 1.3900 .
C4 H4A 0.9300 .
C5 C6 1.3900 .
C6 C7 1.3900 .
C6 H6A 0.9300 .
C7 H7A 0.9300 .
C26 C27 1.3900 .
C26 C31 1.3900 .
C27 C28 1.3900 .
C28 C29 1.3900 .
C29 C30 1.3900 .
C29 H29A 0.9300 .
C30 C31 1.3900 .
C30 C36 1.580(3) .
C31 H31A 0.9300 .
C36 C37 1.3900 .
C36 C41 1.3900 .
C37 C38 1.3900 .
C37 H37A 0.9300 .
C38 C39 1.3900 .
C38 H38A 0.9300 .
C39 C40 1.3900 .
C40 C41 1.3900 .
C40 H40A 0.9300 .
C41 H41A 0.9300 .
C44 C45 1.3900 .
C44 C49 1.3900 .
C45 C46 1.3900 .
C45 H45A 0.9300 .
C46 C47 1.3900 .
C46 H46A 0.9300 .
C47 C48 1.3900 .
C47 C50 1.488(4) .
C48 C49 1.3900 .
C48 H48A 0.9300 .
C49 H49A 0.9300 .
C50 C51 1.3900 .
C50 C55 1.3900 .
C51 C52 1.3900 .
C51 H51A 0.9300 .
C52 C53 1.3900 .
C53 C54 1.3900 .
C54 C55 1.3900 .
C55 H55A 0.9300 .
C68 C69 1.3900 .
C68 C73 1.3900 .
C69 C70 1.3900 .
C70 C71 1.3900 .
C70 C74 1.553(6) .
C71 C72 1.3900 .
C71 H71A 0.9300 .
C72 C73 1.3900 .
C72 C78 1.517(3) .
C73 H73A 0.9300 .
C77 C74 1.531(8) .
C77 H77A 0.9600 .
C77 H77B 0.9600 .
C77 H77C 0.9600 .
C84 C81 1.459(4) .
C78 C79 1.3900 .
C78 C83 1.3900 .
C79 C80 1.3900 .
C79 H79A 0.9300 .
C80 C81 1.3900 .
C80 H80A 0.9300 .
C81 C82 1.3900 .
C82 C83 1.3900 .
C82 H82A 0.9300 .
C83 H83A 0.9300 .

loop_
_geom_torsion_atom_site_label_1
_geom_torsion_atom_site_label_2
_geom_torsion_atom_site_label_3
_geom_torsion_atom_site_label_4
_geom_torsion
_geom_torsion_site_symmetry_1
O1 Cd1 O1 C1 -61.7(5) 3_575
O8 Cd1 O1 C1 -169.5(5) .
O8 Cd1 O1 C1 37.8(5) 3_575
O7 Cd1 O1 C1 58.5(7) 3_575
O7 Cd1 O1 C1 138.3(5) .
C43 Cd1 O1 C1 42.3(6) 3_575
C43 Cd1 O1 C1 165.5(5) .
O11 Cd3 O3 C42 -102.2(2) 1_653
O11 Cd3 O3 C42 19.0(4) 3_665
O4 Cd3 O3 C42 149.9(2) 3_563
O4 Cd3 O3 C42 -3.8(2) .
O3 Cd3 O3 C42 93.5(2) 3_563
C42 Cd3 O3 C42 121.8(2) 3_563
O12 Cd4 O4 C42 -133.4(3) 3_665
O12 Cd4 O4 C42 129.7(3) 2_763
O15 Cd4 O4 C42 42.7(3) .
O15 Cd4 O4 C42 -44.1(3) 4_853
O4 Cd4 O4 C42 178.0(3) 4_853
O12 Cd4 O4 Cd3 -19.69(9) 3_665
O12 Cd4 O4 Cd3 -116.58(10) 2_763
O15 Cd4 O4 Cd3 156.41(9) .
O15 Cd4 O4 Cd3 69.55(9) 4_853
O4 Cd4 O4 Cd3 -68.30(6) 4_853
O11 Cd3 O4 C42 84.6(2) 1_653
O11 Cd3 O4 C42 -169.7(2) 3_665
O4 Cd3 O4 C42 -44.4(2) 3_563
O3 Cd3 O4 C42 -83.2(2) 3_563
O3 Cd3 O4 C42 3.8(2) .
C42 Cd3 O4 C42 -67.2(3) 3_563
O11 Cd3 O4 Cd4 -56.79(9) 1_653
O11 Cd3 O4 Cd4 48.99(10) 3_665
O4 Cd3 O4 Cd4 174.22(8) 3_563
O3 Cd3 O4 Cd4 135.47(8) 3_563
O3 Cd3 O4 Cd4 -137.58(11) .
C42 Cd3 O4 Cd4 151.49(12) 3_563
C42 Cd3 O4 Cd4 -141.4(3) .
O6 Cu1 O5 C11 -168.6(5) .
O13 Cu1 O5 C11 -63.6(5) .
N2 Cu1 O5 C11 33.6(5) .
N1 Cu1 O5 C11 102.9(6) .
O13 Cu1 O6 C27 103.6(3) .
N2 Cu1 O6 C27 -68.1(6) .
O5 Cu1 O6 C27 -155.0(3) .
N1 Cu1 O6 C27 0.9(4) .
O1 Cd1 O7 C43 -27.2(7) 3_575
O1 Cd1 O7 C43 94.7(4) .
O8 Cd1 O7 C43 -1.9(4) .
O8 Cd1 O7 C43 -158.7(4) 3_575
O7 Cd1 O7 C43 -108.2(4) 3_575
C43 Cd1 O7 C43 -134.1(4) 3_575
O14 V1 O9 C53 -87.6(5) .
N3 V1 O9 C53 7.3(5) .
O10 V1 O9 C53 -176.6(5) .
N4 V1 O9 C53 42.8(17) .
O2 Cd2 O8 C43 -124.6(7) 2_775
O2 Cd2 O8 C43 140.7(7) 3_575
O16 Cd2 O8 C43 48.8(7) .
O16 Cd2 O8 C43 -34.3(7) 4_755
O8 Cd2 O8 C43 -171.8(7) 4_755
O2 Cd2 O8 Cd1 112.1(2) 2_775
O2 Cd2 O8 Cd1 17.4(2) 3_575
O16 Cd2 O8 Cd1 -74.5(2) .
O16 Cd2 O8 Cd1 -157.6(2) 4_755
O8 Cd2 O8 Cd1 64.84(19) 4_755
O1 Cd1 O8 C43 171.9(5) 3_575
O1 Cd1 O8 C43 -84.7(5) .
O8 Cd1 O8 C43 44.9(4) 3_575
O7 Cd1 O8 C43 78.0(5) 3_575
O7 Cd1 O8 C43 2.0(4) .
C43 Cd1 O8 C43 66.3(6) 3_575
O1 Cd1 O8 Cd2 -42.9(3) 3_575
O1 Cd1 O8 Cd2 60.4(2) .
O8 Cd1 O8 Cd2 -170.0(2) 3_575
O7 Cd1 O8 Cd2 -136.9(2) 3_575
O7 Cd1 O8 Cd2 147.2(3) .
C43 Cd1 O8 Cd2 -148.6(2) 3_575
C43 Cd1 O8 Cd2 145.1(6) .
O14 V1 O10 C69 92.7(5) .
N3 V1 O10 C69 -34(2) .
O9 V1 O10 C69 -178.0(5) .
N4 V1 O10 C69 -3.0(5) .
O6 Cu1 N1 C25 -4.2(6) .
O13 Cu1 N1 C25 -110.0(6) .
N2 Cu1 N1 C25 154.8(6) .
O5 Cu1 N1 C25 83.4(7) .
O6 Cu1 N1 C24 -169.6(4) .
O13 Cu1 N1 C24 84.5(4) .
N2 Cu1 N1 C24 -10.6(4) .
O5 Cu1 N1 C24 -82.0(6) .
O6 Cu1 N2 C18 -106.0(6) .
O13 Cu1 N2 C18 82.1(5) .
O5 Cu1 N2 C18 -19.7(5) .
N1 Cu1 N2 C18 -177.0(5) .
O6 Cu1 N2 C19 75.9(6) .
O13 Cu1 N2 C19 -96.1(4) .
O5 Cu1 N2 C19 162.1(4) .
N1 Cu1 N2 C19 4.8(4) .
O14 V1 N3 C60 84.2(7) .
O10 V1 N3 C60 -149.9(17) .
O9 V1 N3 C60 -5.3(7) .
N4 V1 N3 C60 179.4(7) .
O14 V1 N3 C61 -98.4(4) .
O10 V1 N3 C61 28(2) .
O9 V1 N3 C61 172.2(4) .
N4 V1 N3 C61 -3.2(4) .
O14 V1 N4 C67 -90.7(5) .
N3 V1 N4 C67 174.9(6) .
O10 V1 N4 C67 -1.6(6) .
O9 V1 N4 C67 139.2(13) .
O14 V1 N4 C66 94.4(4) .
N3 V1 N4 C66 0.1(4) .
O10 V1 N4 C66 -176.5(4) .
O9 V1 N4 C66 -35.7(17) .
Cd1 O1 C1 O2 -0.3(9) .
Cd1 O1 C1 C2 178.8(4) .
Cd2 O2 C1 O1 -80.2(14) 2_774
Cd2 O2 C1 C2 100.8(12) 2_774
C13 C8 C9 C10 5.1(11) .
C5 C8 C9 C10 -178.4(7) .
C8 C9 C10 C11 -14.1(12) .
C8 C9 C10 C14 179.2(6) .
C9 C10 C11 O5 -178.0(7) .
C14 C10 C11 O5 -13.3(11) .
C9 C10 C11 C12 17.5(12) .
C14 C10 C11 C12 -177.7(7) .
Cu1 O5 C11 C10 168.3(5) .
Cu1 O5 C11 C12 -27.3(9) .
C10 C11 C12 C18 159.0(8) .
O5 C11 C12 C18 -3.9(12) .
C10 C11 C12 C13 -11.6(11) .
O5 C11 C12 C13 -174.6(7) .
C5 C8 C13 C12 -174.9(8) .
C9 C8 C13 C12 1.4(12) .
C18 C12 C13 C8 -168.3(8) .
C11 C12 C13 C8 1.8(13) .
C9 C10 C14 C15 -8.3(9) .
C11 C10 C14 C15 -173.3(7) .
C9 C10 C14 C17 -127.0(7) .
C11 C10 C14 C17 68.0(9) .
C9 C10 C14 C16 119.8(7) .
C11 C10 C14 C16 -45.2(10) .
C13 C12 C18 N2 -168.5(7) .
C11 C12 C18 N2 21.8(13) .
C19 N2 C18 C12 173.9(8) .
Cu1 N2 C18 C12 -4.3(11) .
C18 N2 C19 C24 -176.5(5) .
Cu1 N2 C19 C24 1.6(6) .
C18 N2 C19 C20 -11.0(9) .
Cu1 N2 C19 C20 167.2(4) .
C24 C19 C20 C21 -23.2(10) .
N2 C19 C20 C21 175.8(5) .
C19 C20 C21 C22 17.9(8) .
C20 C21 C22 C23 -17.4(10) .
C21 C22 C23 C24 15.4(10) .
C25 N1 C24 C19 -148.2(7) .
Cu1 N1 C24 C19 16.2(7) .
C25 N1 C24 C23 12.2(10) .
Cu1 N1 C24 C23 176.6(4) .
C20 C19 C24 N1 -174.9(7) .
N2 C19 C24 N1 -11.8(8) .
C20 C19 C24 C23 23.1(10) .
N2 C19 C24 C23 -173.8(5) .
C22 C23 C24 N1 -177.9(6) .
C22 C23 C24 C19 -15.9(8) .
C24 N1 C25 C26 179.4(6) .
Cu1 N1 C25 C26 16.3(10) .
Cd3 O3 C42 O4 7.0(4) .
Cd3 O3 C42 C39 177.9(3) .
Cd4 O4 C42 O3 112.7(4) .
Cd3 O4 C42 O3 -7.3(4) .
Cd4 O4 C42 C39 -58.0(5) .
Cd3 O4 C42 C39 -178.0(3) .
Cd4 O4 C42 Cd3 120.0(3) .
O11 Cd3 C42 O3 76.7(2) 1_653
O11 Cd3 C42 O3 -172.43(16) 3_665
O4 Cd3 C42 O3 -35.4(3) 3_563
O4 Cd3 C42 O3 173.3(4) .
O3 Cd3 C42 O3 -87.5(2) 3_563
C42 Cd3 C42 O3 -62.58(19) 3_563
O11 Cd3 C42 O4 -96.7(2) 1_653
O11 Cd3 C42 O4 14.2(3) 3_665
O4 Cd3 C42 O4 151.29(16) 3_563
O3 Cd3 C42 O4 99.2(2) 3_563
O3 Cd3 C42 O4 -173.3(4) .
C42 Cd3 C42 O4 124.1(2) 3_563
O11 Cd3 C42 C39 -38(8) 1_653
O11 Cd3 C42 C39 73(8) 3_665
O4 Cd3 C42 C39 -150(8) 3_563
O4 Cd3 C42 C39 59(8) .
O3 Cd3 C42 C39 158(8) 3_563
O3 Cd3 C42 C39 -114(8) .
C42 Cd3 C42 C39 -177(100) 3_563
Cd2 O8 C43 O7 -130.9(6) .
Cd1 O8 C43 O7 -3.6(7) .
Cd2 O8 C43 C44 56.7(10) .
Cd1 O8 C43 C44 -176.0(5) .
Cd2 O8 C43 Cd1 -127.3(7) .
Cd1 O7 C43 O8 3.5(7) .
Cd1 O7 C43 C44 176.5(4) .
O1 Cd1 C43 O8 -10.3(6) 3_575
O1 Cd1 C43 O8 97.2(5) .
O8 Cd1 C43 O8 -150.5(4) 3_575
O7 Cd1 C43 O8 -104.9(5) 3_575
O7 Cd1 C43 O8 -176.5(7) .
C43 Cd1 C43 O8 -125.8(5) 3_575
O1 Cd1 C43 O7 166.2(3) 3_575
O1 Cd1 C43 O7 -86.3(4) .
O8 Cd1 C43 O7 176.5(7) .
O8 Cd1 C43 O7 25.9(5) 3_575
O7 Cd1 C43 O7 71.5(4) 3_575
C43 Cd1 C43 O7 50.7(4) 3_575
O1 Cd1 C43 C44 118(5) 3_575
O1 Cd1 C43 C44 -135(5) .
O8 Cd1 C43 C44 128(5) .
O8 Cd1 C43 C44 -22(5) 3_575
O7 Cd1 C43 C44 23(5) 3_575
O7 Cd1 C43 C44 -48(5) .
C43 Cd1 C43 C44 2(5) 3_575
C61 N3 C60 C54 -173.9(6) .
V1 N3 C60 C54 3.7(11) .
C60 N3 C61 C66 -176.6(6) .
V1 N3 C61 C66 5.4(6) .
C60 N3 C61 C62 3.1(8) .
V1 N3 C61 C62 -174.8(5) .
C66 C61 C62 C63 -5.4(8) .
N3 C61 C62 C63 174.9(5) .
C61 C62 C63 C64 23.0(9) .
C62 C63 C64 C65 -39.9(8) .
C63 C64 C65 C66 40.4(7) .
C67 N4 C66 C61 -172.8(5) .
V1 N4 C66 C61 2.9(6) .
C67 N4 C66 C65 -6.3(9) .
V1 N4 C66 C65 169.4(5) .
N3 C61 C66 N4 -5.0(7) .
C62 C61 C66 N4 175.3(5) .
N3 C61 C66 C65 -172.4(5) .
C62 C61 C66 C65 7.9(8) .
C64 C65 C66 N4 168.1(6) .
C64 C65 C66 C61 -26.4(8) .
C66 N4 C67 C68 -176.6(4) .
V1 N4 C67 C68 8.5(7) .
O1 C1 C2 C3 -23.1(9) .
O2 C1 C2 C3 155.9(6) .
O1 C1 C2 C7 156.4(5) .
O2 C1 C2 C7 -24.6(9) .
C7 C2 C3 C4 0.0 .
C1 C2 C3 C4 179.4(5) .
C2 C3 C4 C5 0.0 .
C3 C4 C5 C6 0.0 .
C3 C4 C5 C8 -176.6(6) .
C13 C8 C5 C6 28.4(10) .
C9 C8 C5 C6 -147.6(5) .
C13 C8 C5 C4 -155.0(6) .
C9 C8 C5 C4 29.0(9) .
C4 C5 C6 C7 0.0 .
C8 C5 C6 C7 176.7(5) .
C5 C6 C7 C2 0.0 .
C3 C2 C7 C6 0.0 .
C1 C2 C7 C6 -179.5(4) .
N1 C25 C26 C27 -25.0(9) .
N1 C25 C26 C31 165.0(6) .
Cu1 O6 C27 C26 -7.9(5) .
Cu1 O6 C27 C28 -179.34(19) .
C25 C26 C27 O6 19.5(5) .
C31 C26 C27 O6 -171.0(3) .
C25 C26 C27 C28 -169.5(4) .
C31 C26 C27 C28 0.0 .
O6 C27 C28 C29 171.8(3) .
C26 C27 C28 C29 0.0 .
O6 C27 C28 C32 -11.7(3) .
C26 C27 C28 C32 176.4(4) .
C34 C32 C28 C29 -112.6(4) .
C33 C32 C28 C29 126.2(4) .
C35 C32 C28 C29 1.4(5) .
C34 C32 C28 C27 70.9(5) .
C33 C32 C28 C27 -50.4(5) .
C35 C32 C28 C27 -175.2(3) .
C27 C28 C29 C30 0.0 .
C32 C28 C29 C30 -176.6(4) .
C28 C29 C30 C31 0.0 .
C28 C29 C30 C36 -175.6(3) .
C29 C30 C31 C26 0.0 .
C36 C30 C31 C26 175.8(3) .
C25 C26 C31 C30 170.6(4) .
C27 C26 C31 C30 0.0 .
C31 C30 C36 C37 147.31(11) .
C29 C30 C36 C37 -37.0(3) .
C31 C30 C36 C41 -34.3(2) .
C29 C30 C36 C41 141.38(17) .
C41 C36 C37 C38 0.0 .
C30 C36 C37 C38 178.4(2) .
C36 C37 C38 C39 0.0 .
C37 C38 C39 C40 0.0 .
C37 C38 C39 C42 -179.1(3) .
O3 C42 C39 C38 168.8(3) .
O4 C42 C39 C38 -19.7(5) .
Cd3 C42 C39 C38 -78(8) .
O3 C42 C39 C40 -10.3(5) .
O4 C42 C39 C40 161.1(3) .
Cd3 C42 C39 C40 103(8) .
C38 C39 C40 C41 0.0 .
C42 C39 C40 C41 179.1(3) .
C39 C40 C41 C36 0.0 .
C37 C36 C41 C40 0.0 .
C30 C36 C41 C40 -178.39(19) .
O8 C43 C44 C45 -159.2(6) .
O7 C43 C44 C45 28.1(7) .
Cd1 C43 C44 C45 75(5) .
O8 C43 C44 C49 18.3(8) .
O7 C43 C44 C49 -154.4(4) .
Cd1 C43 C44 C49 -108(5) .
C49 C44 C45 C46 0.0 .
C43 C44 C45 C46 177.5(4) .
C44 C45 C46 C47 0.0 .
C45 C46 C47 C48 0.0 .
C45 C46 C47 C50 177.4(4) .
C46 C47 C48 C49 0.0 .
C50 C47 C48 C49 -177.5(4) .
C47 C48 C49 C44 0.0 .
C45 C44 C49 C48 0.0 .
C43 C44 C49 C48 -177.5(4) .
C46 C47 C50 C51 -143.8(2) .
C48 C47 C50 C51 33.7(4) .
C46 C47 C50 C55 34.2(3) .
C48 C47 C50 C55 -148.29(19) .
C55 C50 C51 C52 0.0 .
C47 C50 C51 C52 177.9(3) .
C50 C51 C52 C53 0.0 .
C50 C51 C52 C56 -179.1(4) .
C59 C56 C52 C51 121.7(4) .
C58 C56 C52 C51 -124.3(5) .
C57 C56 C52 C51 -2.9(7) .
C59 C56 C52 C53 -57.4(5) .
C58 C56 C52 C53 56.7(6) .
C57 C56 C52 C53 178.0(4) .
V1 O9 C53 C54 -7.1(6) .
V1 O9 C53 C52 179.5(3) .
C51 C52 C53 O9 173.4(4) .
C56 C52 C53 O9 -7.6(4) .
C51 C52 C53 C54 0.0 .
C56 C52 C53 C54 179.1(4) .
O9 C53 C54 C55 -173.4(4) .
C52 C53 C54 C55 0.0 .
O9 C53 C54 C60 2.7(5) .
C52 C53 C54 C60 176.1(5) .
N3 C60 C54 C55 174.9(6) .
N3 C60 C54 C53 -1.3(9) .
C53 C54 C55 C50 0.0 .
C60 C54 C55 C50 -176.2(5) .
C51 C50 C55 C54 0.0 .
C47 C50 C55 C54 -178.0(3) .
N4 C67 C68 C69 -13.2(6) .
N4 C67 C68 C73 170.3(4) .
V1 O10 C69 C70 -175.1(3) .
V1 O10 C69 C68 -0.5(6) .
C73 C68 C69 O10 -174.8(3) .
C67 C68 C69 O10 9.0(4) .
C73 C68 C69 C70 0.0 .
C67 C68 C69 C70 -176.2(3) .
O10 C69 C70 C71 174.4(3) .
C68 C69 C70 C71 0.0 .
O10 C69 C70 C74 -12.4(4) .
C68 C69 C70 C74 173.3(3) .
C69 C70 C71 C72 0.0 .
C74 C70 C71 C72 -173.0(3) .
C70 C71 C72 C73 0.0 .
C70 C71 C72 C78 -176.6(3) .
C71 C72 C73 C68 0.0 .
C78 C72 C73 C68 176.6(3) .
C69 C68 C73 C72 0.0 .
C67 C68 C73 C72 176.7(2) .
C69 C70 C74 C75 -51.9(6) .
C71 C70 C74 C75 121.3(5) .
C69 C70 C74 C76 70.3(5) .
C71 C70 C74 C76 -116.5(4) .
C69 C70 C74 C77 -178.7(4) .
C71 C70 C74 C77 -5.5(5) .
Cd4 O12 C84 O11 84.2(6) 2_766
Cd4 O12 C84 C81 -96.8(7) 2_766
Cd3 O11 C84 O12 -4.1(5) 1_457
Cd3 O11 C84 C81 176.8(3) 1_457
C73 C72 C78 C79 -30.4(3) .
C71 C72 C78 C79 146.16(14) .
C73 C72 C78 C83 154.77(14) .
C71 C72 C78 C83 -28.6(2) .
C83 C78 C79 C80 0.0 .
C72 C78 C79 C80 -174.7(2) .
C78 C79 C80 C81 0.0 .
C79 C80 C81 C82 0.0 .
C79 C80 C81 C84 -179.0(3) .
O12 C84 C81 C82 -154.4(3) .
O11 C84 C81 C82 24.7(4) .
O12 C84 C81 C80 24.6(5) .
O11 C84 C81 C80 -156.3(3) .
C80 C81 C82 C83 0.0 .
C84 C81 C82 C83 179.0(3) .
C81 C82 C83 C78 0.0 .
C79 C78 C83 C82 0.0 .
C72 C78 C83 C82 174.9(2) .

loop_
_platon_squeeze_void_nr
_platon_squeeze_void_average_x
_platon_squeeze_void_average_y
_platon_squeeze_void_average_z
_platon_squeeze_void_volume
_platon_squeeze_void_count_electrons
_platon_squeeze_void_content
1 0.000 0.500 0.223 4816 1639 ' '
2 0.500 0.000 -0.032 4831 1649 ' '
